data_7054887
loop_
_publ_author_name
'Zhao, Jin'an'
'Peng, Kun'
'Guo, Yan'
'Zhang, Jin'
'Chen, Shufang'
'Hu, Jiyong'

_publ_section_title
;
 Photoluminescent and cytotoxic properties of multinuclear complexes and
 multinuclear-based polymers with group 12 metals and a tripodal ligand
;
_journal_issue 8
_journal_name_full 'New J. Chem.'
_journal_page_first 6016
_journal_paper_doi 10.1039/C5NJ00222B
_journal_volume 39
_journal_year 2015
_chemical_formula_moiety 'C45 H33 Hg4 I8 N9'
_chemical_formula_sum 'C45 H33 Hg4 I8 N9'
_chemical_formula_weight 2517.36
_chemical_name_systematic
;
 ?
;
_space_group_crystal_system trigonal
_space_group_IT_number 148
_space_group_name_Hall '-R 3'
_space_group_name_H-M_alt 'R -3'
_symmetry_space_group_name_Hall '-R 3'
_symmetry_space_group_name_H-M 'R -3 :H'
_atom_sites_solution_hydrogens geom
_atom_sites_solution_primary iterative
_audit_creation_date 2015-05-21
_audit_creation_method
;
Olex2 1.2
(compiled 2015.01.26 svn.r3150 for OlexSys, GUI svn.r4998)
;
_audit_update_record
;
2015-05-21 deposited with the CCDC.
2015-05-26 downloaded from the CCDC.
;
_cell_angle_alpha 90
_cell_angle_beta 90
_cell_angle_gamma 120
_cell_formula_units_Z 6
_cell_length_a 18.3083(7)
_cell_length_b 18.3083(7)
_cell_length_c 29.1307(8)
_cell_measurement_reflns_used 2217
_cell_measurement_temperature 293(2)
_cell_measurement_theta_max 25.7930
_cell_measurement_theta_min 3.6740
_cell_volume 8456.2(5)
_computing_cell_refinement
;
CrysAlisPro, Agilent Technologies,
Version 1.171.36.28 (release 01-02-2013 CrysAlis171 .NET)
(compiled Feb  1 2013,16:14:44)
;
_computing_data_collection
;
CrysAlisPro, Agilent Technologies,
Version 1.171.36.28 (release 01-02-2013 CrysAlis171 .NET)
(compiled Feb  1 2013,16:14:44)
;
_computing_data_reduction
;
CrysAlisPro, Agilent Technologies,
Version 1.171.36.28 (release 01-02-2013 CrysAlis171 .NET)
(compiled Feb  1 2013,16:14:44)
;
_computing_molecular_graphics 'Olex2 (Dolomanov et al., 2009)'
_computing_publication_material 'Olex2 (Dolomanov et al., 2009)'
_computing_structure_refinement 'ShelXL (Sheldrick, 2008)'
_computing_structure_solution
;
Superflip (Palatinus & Chapuis, 2007;Palatinus & van der Lee, 2008;
Palatinus et al., 2012)
;
_diffrn_ambient_temperature 293(2)
_diffrn_detector_area_resol_mean 10.5281
_diffrn_measured_fraction_theta_full 0.997
_diffrn_measured_fraction_theta_max 0.991
_diffrn_measurement_details
;
  1 omega  -73.00   22.00   1.0000   16.0000
omega____ theta____ kappa____ phi______ frames
    -       12.0068    0.0000  -90.0000 95
;
_diffrn_measurement_device_type 'SuperNova, Dual, Cu at zero, Atlas'
_diffrn_measurement_method '\w scans'
_diffrn_orient_matrix_UB_11 0.0279874000
_diffrn_orient_matrix_UB_12 0.0151974000
_diffrn_orient_matrix_UB_13 0.0189791000
_diffrn_orient_matrix_UB_21 0.0053784000
_diffrn_orient_matrix_UB_22 0.0407807000
_diffrn_orient_matrix_UB_23 -0.0033297000
_diffrn_orient_matrix_UB_31 -0.0344369000
_diffrn_orient_matrix_UB_32 -0.0101899000
_diffrn_orient_matrix_UB_33 0.0149053000
_diffrn_radiation_monochromator mirror
_diffrn_radiation_type MoK\a
_diffrn_radiation_wavelength 0.71073
_diffrn_reflns_av_R_equivalents 0.0230
_diffrn_reflns_av_unetI/netI 0.0501
_diffrn_reflns_laue_measured_fraction_full 0.997
_diffrn_reflns_laue_measured_fraction_max 0.991
_diffrn_reflns_limit_h_max 22
_diffrn_reflns_limit_h_min -18
_diffrn_reflns_limit_k_max 10
_diffrn_reflns_limit_k_min -23
_diffrn_reflns_limit_l_max 36
_diffrn_reflns_limit_l_min -28
_diffrn_reflns_number 6663
_diffrn_reflns_point_group_measured_fraction_full 0.997
_diffrn_reflns_point_group_measured_fraction_max 0.991
_diffrn_reflns_theta_full 25.242
_diffrn_reflns_theta_max 26.727
_diffrn_reflns_theta_min 3.471
_diffrn_source 'SuperNova (Mo) X-ray Source'
_exptl_absorpt_coefficient_mu 15.280
_exptl_absorpt_correction_T_max 1.00000
_exptl_absorpt_correction_T_min 0.55619
_exptl_absorpt_correction_type multi-scan
_exptl_absorpt_process_details
;
CrysAlisPro, Agilent Technologies,
Version 1.171.36.28 (release 01-02-2013 CrysAlis171 .NET)
(compiled Feb  1 2013,16:14:44)
Empirical absorption correction using spherical harmonics,
 implemented in SCALE3 ABSPACK scaling algorithm.
;
_exptl_crystal_density_diffrn 2.966
_exptl_crystal_F_000 6660
_exptl_crystal_size_max 0.16
_exptl_crystal_size_mid 0.13
_exptl_crystal_size_min 0.09
_refine_diff_density_max 1.820
_refine_diff_density_min -2.096
_refine_diff_density_rms 0.198
_refine_ls_extinction_method none
_refine_ls_goodness_of_fit_ref 1.030
_refine_ls_hydrogen_treatment constr
_refine_ls_matrix_type full
_refine_ls_number_parameters 199
_refine_ls_number_reflns 3961
_refine_ls_number_restraints 0
_refine_ls_restrained_S_all 1.030
_refine_ls_R_factor_all 0.0899
_refine_ls_R_factor_gt 0.0516
_refine_ls_shift/su_max 0.002
_refine_ls_shift/su_mean 0.000
_refine_ls_structure_factor_coef Fsqd
_refine_ls_weighting_details 'w=1/[\s^2^(Fo^2^)+(0.0571P)^2^+118.0507P] where P=(Fo^2^+2Fc^2^)/3'
_refine_ls_weighting_scheme calc
_refine_ls_wR_factor_gt 0.1180
_refine_ls_wR_factor_ref 0.1379
_reflns_Friedel_coverage 0.000
_reflns_number_gt 2613
_reflns_number_total 3961
_reflns_threshold_expression 'I > 2\s(I)'
_cod_data_source_file c5nj00222b2.cif
_cod_data_source_block 4
_cod_depositor_comments 'Adding full bibliography for 7054884--7054887.cif.'
_cod_original_cell_volume 8456.2(7)
_cod_database_code 7054887
_shelxl_version_number 2014-3
_shelx_space_group_comment
;
The symmetry employed for this shelxl refinement is uniquely defined
by the following loop, which should always be used as a source of
symmetry information in preference to the above space-group names.
They are only intended as comments.
;
_shelx_estimated_absorpt_t_max 0.340
_shelx_estimated_absorpt_t_min 0.194
_reflns_odcompleteness_completeness 99.74
_reflns_odcompleteness_iscentric 1
_reflns_odcompleteness_theta 26.32
_olex2_refinement_description
;
1. Fixed Uiso
 At 1.2 times of:
  All C(H) groups, All C(H,H) groups
2.a Secondary CH2 refined with riding coordinates:
 C13(H13A,H13B)
2.b Aromatic/amide H refined with riding coordinates:
 C15(H15), C9(H9), C2(H2), C5(H5), C4(H4), C12(H12), C11(H11), C10(H10), C3(H3)
;
_olex2_submission_special_instructions 'No special instructions were received'

loop_
_space_group_symop_operation_xyz
'x, y, z'
'-y, x-y, z'
'-x+y, -x, z'
'x+2/3, y+1/3, z+1/3'
'-y+2/3, x-y+1/3, z+1/3'
'-x+y+2/3, -x+1/3, z+1/3'
'x+1/3, y+2/3, z+2/3'
'-y+1/3, x-y+2/3, z+2/3'
'-x+y+1/3, -x+2/3, z+2/3'
'-x, -y, -z'
'y, -x+y, -z'
'x-y, x, -z'
'-x+2/3, -y+1/3, -z+1/3'
'y+2/3, -x+y+1/3, -z+1/3'
'x-y+2/3, x+1/3, -z+1/3'
'-x+1/3, -y+2/3, -z+2/3'
'y+1/3, -x+y+2/3, -z+2/3'
'x-y+1/3, x+2/3, -z+2/3'

loop_
_atom_site_label
_atom_site_type_symbol
_atom_site_fract_x
_atom_site_fract_y
_atom_site_fract_z
_atom_site_U_iso_or_equiv
_atom_site_adp_type
_atom_site_occupancy
_atom_site_site_symmetry_order
_atom_site_calc_flag
_atom_site_refinement_flags_posn
_atom_site_refinement_flags_adp
_atom_site_refinement_flags_occupancy
Hg1 Hg 0.42978(4) 0.35448(4) 0.62272(2) 0.0627(2) Uani 1 1 d . . .
Hg2 Hg 0.6667 0.3333 0.67135(3) 0.0657(3) Uani 1 3 d S T P
I3 I 0.6667 0.3333 0.58100(5) 0.0632(4) Uani 1 3 d S T P
I1 I 0.33510(6) 0.42391(7) 0.64222(3) 0.0670(3) Uani 1 1 d . . .
I2 I 0.46185(7) 0.26263(8) 0.68001(3) 0.0879(4) Uani 1 1 d . . .
I4 I 0.6667 0.3333 0.76246(5) 0.0792(5) Uani 1 3 d S T P
N2 N 0.4739(5) 0.3441(5) 0.4754(3) 0.0349(19) Uani 1 1 d . . .
C6 C 0.3955(7) 0.2701(7) 0.4743(3) 0.039(2) Uani 1 1 d . . .
C15 C 0.6856(6) 0.4163(6) 0.4396(3) 0.036(2) Uani 1 1 d . . .
H15 H 0.6984 0.4723 0.4403 0.043 Uiso 1 1 calc R . .
C1 C 0.3646(6) 0.2612(7) 0.5185(4) 0.041(2) Uani 1 1 d . . .
N1 N 0.4210(5) 0.3261(6) 0.5447(3) 0.042(2) Uani 1 1 d . . .
N3 N 0.5551(6) 0.4610(6) 0.5829(3) 0.049(2) Uani 1 1 d . . .
C8 C 0.5560(6) 0.4544(6) 0.5369(4) 0.039(2) Uani 1 1 d . . .
C9 C 0.6162(7) 0.5197(7) 0.5108(5) 0.051(3) Uani 1 1 d . . .
H9 H 0.6144 0.5164 0.4789 0.061 Uiso 1 1 calc R . .
C2 C 0.2840(7) 0.1929(8) 0.5292(4) 0.051(3) Uani 1 1 d . . .
H2 H 0.2619 0.1858 0.5586 0.061 Uiso 1 1 calc R . .
C7 C 0.4856(6) 0.3755(6) 0.5183(3) 0.035(2) Uani 1 1 d . . .
C5 C 0.3500(8) 0.2144(8) 0.4398(4) 0.052(3) Uani 1 1 d . . .
H5 H 0.3711 0.2216 0.4101 0.062 Uiso 1 1 calc R . .
C4 C 0.2718(8) 0.1477(8) 0.4509(4) 0.060(3) Uani 1 1 d . . .
H4 H 0.2401 0.1087 0.4283 0.072 Uiso 1 1 calc R . .
C12 C 0.6172(9) 0.5319(8) 0.6027(5) 0.062(3) Uani 1 1 d . . .
H12 H 0.6177 0.5377 0.6344 0.075 Uiso 1 1 calc R . .
C11 C 0.6803(8) 0.5960(8) 0.5766(6) 0.070(4) Uani 1 1 d . . .
H11 H 0.7235 0.6433 0.5910 0.083 Uiso 1 1 calc R . .
C10 C 0.6789(7) 0.5901(8) 0.5325(5) 0.057(3) Uani 1 1 d . . .
H10 H 0.7206 0.6337 0.5152 0.069 Uiso 1 1 calc R . .
C3 C 0.2394(7) 0.1375(8) 0.4948(5) 0.061(3) Uani 1 1 d . . .
H3 H 0.1862 0.0920 0.5010 0.073 Uiso 1 1 calc R . .
C13 C 0.5310(6) 0.3729(7) 0.4350(3) 0.037(2) Uani 1 1 d . . .
H13A H 0.5554 0.4333 0.4316 0.045 Uiso 1 1 calc R . .
H13B H 0.4984 0.3463 0.4076 0.045 Uiso 1 1 calc R . .
C14 C 0.6020(7) 0.3523(7) 0.4390(3) 0.037(2) Uani 1 1 d . . .

loop_
_atom_site_aniso_label
_atom_site_aniso_U_11
_atom_site_aniso_U_22
_atom_site_aniso_U_33
_atom_site_aniso_U_23
_atom_site_aniso_U_13
_atom_site_aniso_U_12
Hg1 0.0689(4) 0.0822(4) 0.0438(3) 0.0000(2) 0.0020(2) 0.0428(3)
Hg2 0.0708(4) 0.0708(4) 0.0556(5) 0.000 0.000 0.0354(2)
I3 0.0657(6) 0.0657(6) 0.0581(8) 0.000 0.000 0.0328(3)
I1 0.0812(6) 0.0885(7) 0.0495(4) 0.0137(4) 0.0113(4) 0.0561(6)
I2 0.0840(7) 0.1330(10) 0.0680(6) 0.0354(6) 0.0181(5) 0.0703(7)
I4 0.0919(8) 0.0919(8) 0.0537(8) 0.000 0.000 0.0459(4)
N2 0.030(4) 0.037(5) 0.039(4) -0.002(4) 0.003(4) 0.018(4)
C6 0.038(6) 0.044(6) 0.044(6) 0.002(5) 0.002(5) 0.028(5)
C15 0.042(6) 0.036(6) 0.030(5) 0.002(4) -0.005(4) 0.019(5)
C1 0.033(6) 0.051(7) 0.044(6) 0.000(5) 0.000(5) 0.024(5)
N1 0.036(5) 0.046(5) 0.045(5) -0.004(4) 0.001(4) 0.021(4)
N3 0.051(6) 0.056(6) 0.045(5) -0.009(5) -0.004(4) 0.031(5)
C8 0.028(5) 0.035(6) 0.058(6) 0.000(5) -0.007(5) 0.019(5)
C9 0.045(7) 0.041(7) 0.076(8) -0.006(6) -0.005(6) 0.028(6)
C2 0.046(7) 0.058(8) 0.053(7) 0.011(6) 0.013(6) 0.029(6)
C7 0.026(5) 0.039(6) 0.045(6) 0.002(5) 0.003(4) 0.020(5)
C5 0.047(7) 0.055(7) 0.047(6) -0.008(6) -0.007(5) 0.021(6)
C4 0.051(8) 0.058(8) 0.059(7) -0.013(6) -0.014(6) 0.018(7)
C12 0.060(8) 0.058(8) 0.064(8) -0.027(7) -0.012(7) 0.026(7)
C11 0.048(8) 0.043(8) 0.104(12) -0.035(8) -0.027(8) 0.012(6)
C10 0.041(7) 0.042(7) 0.086(10) -0.009(7) 0.000(7) 0.019(6)
C3 0.031(6) 0.052(8) 0.088(9) -0.005(7) -0.006(7) 0.013(6)
C13 0.034(6) 0.038(6) 0.037(5) 0.009(5) 0.003(4) 0.016(5)
C14 0.049(6) 0.041(6) 0.026(4) 0.003(4) -0.005(4) 0.027(5)

loop_
_atom_type_symbol
_atom_type_description
_atom_type_scat_dispersion_real
_atom_type_scat_dispersion_imag
_atom_type_scat_source
C C 0.0033 0.0016 'International Tables Vol C Tables 4.2.6.8 and 6.1.1.4'
H H 0.0000 0.0000 'International Tables Vol C Tables 4.2.6.8 and 6.1.1.4'
Hg Hg -2.3894 9.2266 'International Tables Vol C Tables 4.2.6.8 and 6.1.1.4'
I I -0.4742 1.8119 'International Tables Vol C Tables 4.2.6.8 and 6.1.1.4'
N N 0.0061 0.0033 'International Tables Vol C Tables 4.2.6.8 and 6.1.1.4'

loop_
_geom_angle_atom_site_label_1
_geom_angle_atom_site_label_2
_geom_angle_atom_site_label_3
_geom_angle
_geom_angle_site_symmetry_1
_geom_angle_site_symmetry_3
I2 Hg1 I1 124.97(3) . .
N1 Hg1 I1 109.0(2) . .
N1 Hg1 I2 119.4(2) . .
N1 Hg1 N3 69.2(3) . .
N3 Hg1 I1 107.2(2) . .
N3 Hg1 I2 113.0(2) . .
I3 Hg2 I2 94.37(2) . 3_665
I3 Hg2 I2 94.37(2) . 2_655
I3 Hg2 I2 94.37(2) . .
I3 Hg2 I4 180.0 . .
I2 Hg2 I2 119.425(6) 2_655 3_665
I2 Hg2 I2 119.425(6) 3_665 .
I2 Hg2 I2 119.424(6) 2_655 .
I4 Hg2 I2 85.63(2) . 3_665
I4 Hg2 I2 85.63(2) . 2_655
I4 Hg2 I2 85.63(2) . .
Hg1 I2 Hg2 105.82(4) . .
C6 N2 C13 121.7(8) . .
C7 N2 C6 107.7(8) . .
C7 N2 C13 130.5(8) . .
C1 C6 N2 104.7(9) . .
C5 C6 N2 133.2(10) . .
C5 C6 C1 122.1(10) . .
C14 C15 C14 120.7(11) 3_665 .
C6 C1 C2 119.6(11) . .
N1 C1 C6 109.6(9) . .
N1 C1 C2 130.7(10) . .
C1 N1 Hg1 133.4(7) . .
C7 N1 Hg1 118.7(7) . .
C7 N1 C1 107.5(9) . .
C8 N3 Hg1 116.8(7) . .
C8 N3 C12 117.9(11) . .
C12 N3 Hg1 124.6(8) . .
N3 C8 C9 120.7(10) . .
N3 C8 C7 114.1(9) . .
C9 C8 C7 125.1(10) . .
C10 C9 C8 119.3(12) . .
C3 C2 C1 117.8(11) . .
N2 C7 C8 129.3(9) . .
N1 C7 N2 110.6(9) . .
N1 C7 C8 120.1(9) . .
C6 C5 C4 117.5(11) . .
C5 C4 C3 121.5(12) . .
N3 C12 C11 121.5(12) . .
C10 C11 C12 120.0(12) . .
C11 C10 C9 120.6(13) . .
C2 C3 C4 121.4(11) . .
N2 C13 C14 112.8(8) . .
C15 C14 C15 119.2(11) 2_655 .
C15 C14 C13 120.5(9) . .
C15 C14 C13 120.2(10) 2_655 .

loop_
_geom_bond_atom_site_label_1
_geom_bond_atom_site_label_2
_geom_bond_distance
_geom_bond_site_symmetry_2
Hg1 I1 2.6732(11) .
Hg1 I2 2.6355(11) .
Hg1 N1 2.318(9) .
Hg1 N3 2.436(10) .
Hg2 I3 2.6318(17) .
Hg2 I2 3.3085(11) .
Hg2 I2 3.3085(11) 2_655
Hg2 I2 3.3085(11) 3_665
Hg2 I4 2.6541(18) .
N2 C6 1.397(13) .
N2 C7 1.347(12) .
N2 C13 1.485(12) .
C6 C1 1.384(14) .
C6 C5 1.375(15) .
C15 C14 1.382(14) 3_665
C15 C14 1.387(14) .
C1 N1 1.355(14) .
C1 C2 1.412(15) .
N1 C7 1.320(13) .
N3 C8 1.347(14) .
N3 C12 1.354(15) .
C8 C9 1.379(16) .
C8 C7 1.476(14) .
C9 C10 1.378(17) .
C2 C3 1.368(17) .
C5 C4 1.377(17) .
C4 C3 1.381(17) .
C12 C11 1.39(2) .
C11 C10 1.29(2) .
C13 C14 1.528(14) .
C14 C15 1.382(14) 2_655
